data_4500488
loop_
_publ_author_name
'Yotnoi, Bunlawee'
'Rujiwatra, Apinpus'
'Reddy, M. L. P.'
'Sarma, Debajit'
'Natarajan, Srinivasan'

_publ_section_title
;
 Lanthanide Sulfate Frameworks: Synthesis, Structure, and Optical
 Properties
;
_journal_issue 4
_journal_name_full 'Crystal Growth &amp; Design'
_journal_page_first 1347
_journal_paper_doi 10.1021/cg101589d
_journal_volume 11
_journal_year 2011
_chemical_formula_moiety 'C10 H10 Eu2 N2 O18 S4'
_chemical_formula_sum 'C10 H10 Eu2 N2 O18 S4'
_chemical_formula_weight 878.36
_chemical_name_common Eu-Sulfate
_chemical_name_systematic
;
 ?
;
_space_group_IT_number 2
_symmetry_cell_setting triclinic
_symmetry_space_group_name_Hall '-P 1'
_symmetry_space_group_name_H-M 'P -1'
_atom_sites_solution_hydrogens geom
_atom_sites_solution_primary direct
_atom_sites_solution_secondary difmap
_audit_creation_method SHELXL-97
_cell_angle_alpha 79.3480(10)
_cell_angle_beta 83.9960(10)
_cell_angle_gamma 73.7770(10)
_cell_formula_units_Z 2
_cell_length_a 7.9370(6)
_cell_length_b 9.3612(7)
_cell_length_c 14.9214(10)
_cell_measurement_reflns_used 4082
_cell_measurement_temperature 293(2)
_cell_measurement_theta_max 26.00
_cell_measurement_theta_min 1.39
_cell_volume 1044.52(13)
_computing_cell_refinement 'SAINT (Bruker, 2000)'
_computing_data_collection 'SMART (Bruker, 2000)'
_computing_data_reduction SAINT
_computing_molecular_graphics 'Ortep-3 for Windows (Farrugia, 1999) and CAMERON (Watkin et al., 1993)'
_computing_publication_material 'PLATON (Spek, 2003)'
_computing_structure_refinement 'SHELXL-97 (Sheldrick, 1997)'
_computing_structure_solution 'SIR92 (Altomare et al., 1993)'
_diffrn_ambient_temperature 293(2)
_diffrn_measured_fraction_theta_full 0.995
_diffrn_measured_fraction_theta_max 0.995
_diffrn_measurement_device_type 'Bruker Smart CCD area detector'
_diffrn_measurement_method '\f and \w scans'
_diffrn_radiation_monochromator graphite
_diffrn_radiation_source 'fine-focus sealed tube'
_diffrn_radiation_type MoK\a
_diffrn_radiation_wavelength 0.71073
_diffrn_reflns_av_R_equivalents 0.0416
_diffrn_reflns_av_sigmaI/netI 0.0423
_diffrn_reflns_limit_h_max 9
_diffrn_reflns_limit_h_min -9
_diffrn_reflns_limit_k_max 11
_diffrn_reflns_limit_k_min -11
_diffrn_reflns_limit_l_max 18
_diffrn_reflns_limit_l_min -18
_diffrn_reflns_number 10666
_diffrn_reflns_theta_full 26.00
_diffrn_reflns_theta_max 26.00
_diffrn_reflns_theta_min 1.39
_exptl_absorpt_coefficient_mu 6.448
_exptl_absorpt_correction_T_max 0.8819
_exptl_absorpt_correction_T_min 0.5649
_exptl_absorpt_correction_type multi-scan
_exptl_absorpt_process_details '(SADABS; Sheldrick, 1996)'
_exptl_crystal_colour colourless
_exptl_crystal_density_diffrn 2.793
_exptl_crystal_density_method 'not measured'
_exptl_crystal_description rod
_exptl_crystal_F_000 836
_exptl_crystal_size_max 0.10
_exptl_crystal_size_mid 0.03
_exptl_crystal_size_min 0.02
_refine_diff_density_max 10.118
_refine_diff_density_min -2.411
_refine_diff_density_rms 0.410
_refine_ls_extinction_method none
_refine_ls_goodness_of_fit_ref 1.085
_refine_ls_hydrogen_treatment constr
_refine_ls_matrix_type full
_refine_ls_number_parameters 325
_refine_ls_number_reflns 4082
_refine_ls_number_restraints 0
_refine_ls_restrained_S_all 1.085
_refine_ls_R_factor_all 0.0542
_refine_ls_R_factor_gt 0.0534
_refine_ls_shift/su_max 0.000
_refine_ls_shift/su_mean 0.000
_refine_ls_structure_factor_coef Fsqd
_refine_ls_weighting_details 'calc w=1/[\s^2^(Fo^2^)+(0.1103P)^2^+2.2382P] where P=(Fo^2^+2Fc^2^)/3'
_refine_ls_weighting_scheme calc
_refine_ls_wR_factor_gt 0.1400
_refine_ls_wR_factor_ref 0.1412
_reflns_number_gt 3945
_reflns_number_total 4082
_reflns_threshold_expression >2sigma(I)
_cod_data_source_file cg101589d_si_002.cif
_cod_data_source_block IIIc
_cod_depositor_comments
;
The following automatic conversions were performed:

'_symmetry_cell_setting' value 'Triclinic' changed to 'triclinic'
according to /home/saulius/struct/CIF-dictionaries/cif_core.dic
dictionary named 'cif_core.dic' version 2.4.1 from 2010-06-29.

Automatic conversion script
Id: cif_fix_values 1715 2011-07-08 13:25:40Z adriana 
;
_cod_database_code 4500488

loop_
_symmetry_equiv_pos_as_xyz
'x, y, z'
'-x, -y, -z'

loop_
_atom_site_label
_atom_site_type_symbol
_atom_site_fract_x
_atom_site_fract_y
_atom_site_fract_z
_atom_site_U_iso_or_equiv
_atom_site_adp_type
_atom_site_occupancy
_atom_site_symmetry_multiplicity
_atom_site_calc_flag
_atom_site_refinement_flags
Eu1 Eu 0.39280(4) 0.50945(3) 0.381119(18) 0.00825(15) Uani 1 1 d .
Eu2 Eu 0.26209(4) 0.05156(3) 0.371666(18) 0.00824(15) Uani 1 1 d .
O1 O 0.4108(6) 0.4112(5) 0.2462(3) 0.0172(10) Uani 1 1 d .
O2 O 0.0954(6) 0.4977(5) 0.3943(3) 0.0207(10) Uani 1 1 d .
O3 O 0.2264(6) -0.2861(5) 0.4569(3) 0.0172(10) Uani 1 1 d .
O4 O 0.3972(6) 0.3929(5) 0.5403(3) 0.0107(9) Uani 1 1 d .
O5 O 0.3213(6) -0.3247(5) 0.6102(3) 0.0133(9) Uani 1 1 d .
O6 O 0.5293(5) 0.6665(5) 0.2628(3) 0.0129(9) Uani 1 1 d .
O7 O 0.2194(5) 0.7144(5) 0.2674(3) 0.0129(9) Uani 1 1 d .
O8 O 0.3437(6) 0.2312(5) 0.4491(3) 0.0126(9) Uani 1 1 d .
O9 O 0.4772(6) 0.1233(5) 0.5932(3) 0.0151(9) Uani 1 1 d .
O10 O 0.2058(6) 0.2648(5) 0.2541(3) 0.0170(9) Uani 1 1 d .
O11 O 0.2081(6) -0.0710(5) 0.5255(3) 0.0131(9) Uani 1 1 d .
O12 O 0.0185(6) -0.0263(5) 0.3300(3) 0.0167(9) Uani 1 1 d .
O13 O 0.3461(7) 0.9260(5) 0.2366(3) 0.0175(10) Uani 1 1 d .
O14 O 0.0154(6) -0.2281(5) 0.5827(3) 0.0130(9) Uani 1 1 d .
O15 O 0.5022(5) 0.1385(5) 0.2721(3) 0.0123(9) Uani 1 1 d .
O16 O 0.4122(7) 0.2786(6) 0.1229(3) 0.0220(10) Uani 1 1 d .
O17 O 0.3809(7) 0.7677(5) 0.1221(3) 0.0229(11) Uani 1 1 d .
O18 O 0.1743(6) 0.2585(5) 0.5934(3) 0.0146(9) Uani 1 1 d .
S1 S 0.34522(19) 0.24822(16) 0.54643(10) 0.0075(3) Uani 1 1 d .
S2 S 0.3838(2) 0.27449(16) 0.22073(10) 0.0106(3) Uani 1 1 d .
S3 S 0.19401(19) -0.22918(16) 0.54451(9) 0.0076(3) Uani 1 1 d .
S4 S 0.36771(19) 0.77152(15) 0.21891(9) 0.0094(3) Uani 1 1 d .
N1 N 0.7026(8) -0.0427(7) 0.1529(4) 0.0240(13) Uani 1 1 d .
H1 H 0.6299 0.0093 0.1892 0.029 Uiso 1 1 calc R
N2 N 1.2814(8) -0.4690(7) -0.1410(4) 0.0248(13) Uani 1 1 d .
H2 H 1.3482 -0.5247 -0.1776 0.030 Uiso 1 1 calc R
C1 C 0.6930(11) 0.0028(9) 0.0629(6) 0.0335(18) Uani 1 1 d .
H1A H 0.6079 0.0895 0.0409 0.040 Uiso 1 1 calc R
C2 C 0.8061(12) -0.0760(9) 0.0029(6) 0.0335(19) Uani 1 1 d .
H2A H 0.7981 -0.0438 -0.0597 0.040 Uiso 1 1 calc R
C3 C 0.9357(9) -0.2072(8) 0.0370(5) 0.0183(13) Uani 1 1 d .
C4 C 0.9403(9) -0.2504(8) 0.1304(5) 0.0213(14) Uani 1 1 d .
H4 H 1.0236 -0.3366 0.1549 0.026 Uiso 1 1 calc R
C5 C 0.8213(10) -0.1659(9) 0.1879(5) 0.0247(15) Uani 1 1 d .
H5 H 0.8245 -0.1954 0.2508 0.030 Uiso 1 1 calc R
C6 C 1.1623(11) -0.3491(11) -0.1760(5) 0.0342(19) Uani 1 1 d .
H6 H 1.1532 -0.3250 -0.2389 0.041 Uiso 1 1 calc R
C7 C 1.3039(11) -0.5087(9) -0.0522(6) 0.0324(18) Uani 1 1 d .
H7 H 1.3920 -0.5933 -0.0303 0.039 Uiso 1 1 calc R
C8 C 1.1944(11) -0.4223(8) 0.0074(5) 0.0300(18) Uani 1 1 d .
H8 H 1.2092 -0.4482 0.0699 0.036 Uiso 1 1 calc R
C9 C 1.0607(8) -0.2957(8) -0.0261(5) 0.0176(13) Uani 1 1 d .
C10 C 1.0512(10) -0.2593(10) -0.1198(5) 0.0322(19) Uani 1 1 d .
H10 H 0.9688 -0.1731 -0.1449 0.039 Uiso 1 1 calc R

loop_
_atom_site_aniso_label
_atom_site_aniso_U_11
_atom_site_aniso_U_22
_atom_site_aniso_U_33
_atom_site_aniso_U_23
_atom_site_aniso_U_13
_atom_site_aniso_U_12
Eu1 0.0088(2) 0.0071(2) 0.0071(2) -0.00038(14) -0.00122(14) 0.00056(14)
Eu2 0.0081(2) 0.0071(2) 0.0081(2) -0.00095(14) -0.00113(14) 0.00029(14)
O1 0.028(3) 0.010(2) 0.014(2) -0.0016(17) 0.0027(19) -0.0069(19)
O2 0.013(2) 0.013(2) 0.035(3) -0.005(2) -0.001(2) -0.0017(17)
O3 0.016(2) 0.020(2) 0.013(2) -0.0077(18) -0.0024(18) 0.0035(19)
O4 0.017(2) 0.0043(19) 0.009(2) 0.0012(15) -0.0010(17) -0.0012(16)
O5 0.015(2) 0.011(2) 0.011(2) 0.0004(17) -0.0057(18) 0.0019(17)
O6 0.010(2) 0.009(2) 0.016(2) 0.0008(16) -0.0035(17) 0.0023(16)
O7 0.010(2) 0.010(2) 0.018(2) -0.0013(17) -0.0041(17) -0.0005(16)
O8 0.012(2) 0.014(2) 0.012(2) -0.0015(16) -0.0032(16) -0.0036(17)
O9 0.013(2) 0.010(2) 0.020(2) 0.0016(17) -0.0053(18) 0.0015(17)
O10 0.012(2) 0.014(2) 0.022(2) 0.0008(18) -0.0024(18) -0.0004(18)
O11 0.016(2) 0.009(2) 0.012(2) 0.0024(16) 0.0010(17) -0.0039(17)
O12 0.015(2) 0.014(2) 0.021(2) -0.0055(18) 0.0005(19) -0.0023(17)
O13 0.025(2) 0.009(2) 0.017(2) -0.0048(17) 0.0027(19) -0.0019(18)
O14 0.009(2) 0.011(2) 0.017(2) -0.0033(17) 0.0032(17) -0.0005(16)
O15 0.012(2) 0.010(2) 0.013(2) -0.0012(17) 0.0006(16) 0.0001(17)
O16 0.033(3) 0.022(3) 0.007(2) -0.0021(18) -0.0011(19) -0.002(2)
O17 0.035(3) 0.020(2) 0.009(2) -0.0037(19) -0.002(2) 0.001(2)
O18 0.008(2) 0.016(2) 0.018(2) -0.0011(19) 0.0014(17) -0.0015(17)
S1 0.0073(6) 0.0062(7) 0.0076(7) 0.0000(5) -0.0012(5) -0.0002(5)
S2 0.0157(7) 0.0079(7) 0.0075(7) -0.0006(5) 0.0008(6) -0.0026(6)
S3 0.0073(6) 0.0072(7) 0.0068(6) -0.0007(5) -0.0002(5) 0.0000(5)
S4 0.0128(7) 0.0055(6) 0.0078(7) -0.0007(5) -0.0014(5) 0.0011(5)
N1 0.022(3) 0.027(3) 0.023(3) -0.012(3) 0.007(3) -0.004(3)
N2 0.024(3) 0.028(3) 0.023(3) -0.014(3) 0.010(3) -0.005(3)
C1 0.033(4) 0.025(4) 0.031(4) -0.004(3) 0.009(3) 0.008(3)
C2 0.042(5) 0.021(4) 0.027(4) -0.006(3) 0.006(4) 0.007(4)
C3 0.017(3) 0.018(3) 0.018(3) -0.005(3) 0.000(3) -0.001(3)
C4 0.016(3) 0.029(4) 0.017(3) -0.007(3) -0.004(3) 0.000(3)
C5 0.026(4) 0.036(4) 0.015(3) -0.010(3) -0.001(3) -0.009(3)
C6 0.029(4) 0.050(5) 0.018(4) -0.012(4) -0.004(3) 0.003(4)
C7 0.034(4) 0.025(4) 0.029(4) -0.004(3) 0.005(3) 0.005(3)
C8 0.039(4) 0.022(4) 0.013(3) 0.003(3) -0.004(3) 0.015(3)
C9 0.015(3) 0.019(3) 0.016(3) -0.004(3) -0.001(3) 0.001(3)
C10 0.021(4) 0.049(5) 0.015(3) -0.009(3) -0.006(3) 0.012(3)

loop_
_atom_type_symbol
_atom_type_description
_atom_type_scat_dispersion_real
_atom_type_scat_dispersion_imag
_atom_type_scat_source
C C 0.0033 0.0016 'International Tables Vol C Tables 4.2.6.8 and 6.1.1.4'
H H 0.0000 0.0000 'International Tables Vol C Tables 4.2.6.8 and 6.1.1.4'
N N 0.0061 0.0033 'International Tables Vol C Tables 4.2.6.8 and 6.1.1.4'
O O 0.0106 0.0060 'International Tables Vol C Tables 4.2.6.8 and 6.1.1.4'
S S 0.1246 0.1234 'International Tables Vol C Tables 4.2.6.8 and 6.1.1.4'
Eu Eu -0.1578 3.6682 'International Tables Vol C Tables 4.2.6.8 and 6.1.1.4'

loop_
_geom_angle_atom_site_label_1
_geom_angle_atom_site_label_2
_geom_angle_atom_site_label_3
_geom_angle
_geom_angle_site_symmetry_1
_geom_angle_site_symmetry_3
O1 Eu1 O2 85.08(17) . .
O1 Eu1 O3 141.91(16) . 1_565
O2 Eu1 O3 73.23(16) . 1_565
O1 Eu1 O4 132.05(14) . .
O2 Eu1 O4 84.52(16) . .
O3 Eu1 O4 77.49(15) 1_565 .
O1 Eu1 O5 78.38(16) . 2_656
O2 Eu1 O5 135.26(16) . 2_656
O3 Eu1 O5 138.40(15) 1_565 2_656
O4 Eu1 O5 76.87(15) . 2_656
O1 Eu1 O6 73.38(15) . .
O2 Eu1 O6 127.25(16) . .
O3 Eu1 O6 95.10(15) 1_565 .
O4 Eu1 O6 144.27(15) . .
O5 Eu1 O6 87.18(14) 2_656 .
O1 Eu1 O7 72.86(15) . .
O2 Eu1 O7 70.65(15) . .
O3 Eu1 O7 70.55(15) 1_565 .
O4 Eu1 O7 143.86(14) . .
O5 Eu1 O7 139.08(15) 2_656 .
O6 Eu1 O7 57.20(14) . .
O1 Eu1 O4 134.53(15) . 2_666
O2 Eu1 O4 140.07(15) . 2_666
O3 Eu1 O4 70.48(14) 1_565 2_666
O4 Eu1 O4 71.99(16) . 2_666
O5 Eu1 O4 70.72(14) 2_656 2_666
O6 Eu1 O4 72.60(14) . 2_666
O7 Eu1 O4 111.11(13) . 2_666
O1 Eu1 O8 79.29(14) . .
O2 Eu1 O8 64.87(14) . .
O3 Eu1 O8 116.66(15) 1_565 .
O4 Eu1 O8 54.04(13) . .
O5 Eu1 O8 71.30(14) 2_656 .
O6 Eu1 O8 148.12(13) . .
O7 Eu1 O8 128.84(13) . .
O4 Eu1 O8 119.00(13) 2_666 .
O1 Eu1 S4 71.93(11) . .
O2 Eu1 S4 99.05(12) . .
O3 Eu1 S4 80.85(12) 1_565 .
O4 Eu1 S4 156.01(10) . .
O5 Eu1 S4 114.30(11) 2_656 .
O6 Eu1 S4 28.71(10) . .
O7 Eu1 S4 28.54(10) . .
O4 Eu1 S4 91.16(10) 2_666 .
O8 Eu1 S4 148.30(9) . .
O1 Eu1 S1 106.76(11) . .
O2 Eu1 S1 70.77(12) . .
O3 Eu1 S1 95.34(12) 1_565 .
O4 Eu1 S1 26.66(10) . .
O5 Eu1 S1 74.77(11) 2_656 .
O6 Eu1 S1 161.34(10) . .
O7 Eu1 S1 141.29(10) . .
O4 Eu1 S1 96.49(10) 2_666 .
O8 Eu1 S1 27.62(9) . .
S4 Eu1 S1 169.81(4) . .
O1 Eu1 Eu1 147.97(12) . 2_666
O2 Eu1 Eu1 115.56(12) . 2_666
O3 Eu1 Eu1 69.96(11) 1_565 2_666
O4 Eu1 Eu1 37.29(10) . 2_666
O5 Eu1 Eu1 69.73(11) 2_656 2_666
O6 Eu1 Eu1 107.19(10) . 2_666
O7 Eu1 Eu1 135.47(10) . 2_666
O4 Eu1 Eu1 34.70(9) 2_666 2_666
O8 Eu1 Eu1 87.56(9) . 2_666
S4 Eu1 Eu1 124.04(3) . 2_666
S1 Eu1 Eu1 62.42(3) . 2_666
O9 Eu2 O10 129.15(16) 2_656 .
O9 Eu2 O12 120.23(16) 2_656 .
O10 Eu2 O12 90.95(16) . .
O9 Eu2 O11 75.43(16) 2_656 .
O10 Eu2 O11 151.09(15) . .
O12 Eu2 O11 86.76(16) . .
O9 Eu2 O13 76.05(16) 2_656 1_545
O10 Eu2 O13 79.94(16) . 1_545
O12 Eu2 O13 69.45(16) . 1_545
O11 Eu2 O13 125.49(15) . 1_545
O9 Eu2 O8 90.32(15) 2_656 .
O10 Eu2 O8 81.15(15) . .
O12 Eu2 O8 144.62(14) . .
O11 Eu2 O8 84.16(14) . .
O13 Eu2 O8 140.99(15) 1_545 .
O9 Eu2 O14 151.12(15) 2_656 2_556
O10 Eu2 O14 72.73(15) . 2_556
O12 Eu2 O14 71.38(14) . 2_556
O11 Eu2 O14 79.26(15) . 2_556
O13 Eu2 O14 131.19(16) 1_545 2_556
O8 Eu2 O14 73.34(14) . 2_556
O9 Eu2 O15 72.42(15) 2_656 .
O10 Eu2 O15 57.05(14) . .
O12 Eu2 O15 129.81(14) . .
O11 Eu2 O15 140.25(14) . .
O13 Eu2 O15 67.70(15) 1_545 .
O8 Eu2 O15 73.37(14) . .
O14 Eu2 O15 122.67(14) 2_556 .
O9 Eu2 S2 101.44(12) 2_656 .
O10 Eu2 S2 28.08(11) . .
O12 Eu2 S2 112.76(12) . .
O11 Eu2 S2 157.93(11) . .
O13 Eu2 S2 73.31(11) 1_545 .
O8 Eu2 S2 73.96(10) . .
O14 Eu2 S2 96.76(11) 2_556 .
O15 Eu2 S2 29.05(10) . .
O9 Eu2 S3 69.53(12) 2_656 .
O10 Eu2 S3 160.91(11) . .
O12 Eu2 S3 73.59(11) . .
O11 Eu2 S3 21.64(11) . .
O13 Eu2 S3 104.15(11) 1_545 .
O8 Eu2 S3 104.84(10) . .
O14 Eu2 S3 91.38(11) 2_556 .
O15 Eu2 S3 141.91(10) . .
S2 Eu2 S3 170.95(4) . .
S2 O1 Eu1 136.3(3) . .
S3 O3 Eu1 144.1(3) . 1_545
S1 O4 Eu1 107.2(2) . .
S1 O4 Eu1 137.5(2) . 2_666
Eu1 O4 Eu1 108.01(16) . 2_666
S3 O5 Eu1 142.0(3) . 2_656
S4 O6 Eu1 100.1(2) . .
S4 O7 Eu1 98.2(2) . .
S1 O8 Eu2 134.4(2) . .
S1 O8 Eu1 94.24(19) . .
Eu2 O8 Eu1 130.09(17) . .
S1 O9 Eu2 162.2(3) . 2_656
S2 O10 Eu2 102.4(2) . .
S3 O11 Eu2 121.5(2) . .
S4 O13 Eu2 134.9(3) . 1_565
S3 O14 Eu2 140.7(3) . 2_556
S2 O15 Eu2 95.8(2) . .
O18 S1 O9 110.4(3) . .
O18 S1 O8 111.7(3) . .
O9 S1 O8 110.2(3) . .
O18 S1 O4 110.9(3) . .
O9 S1 O4 109.7(3) . .
O8 S1 O4 103.7(2) . .
O18 S1 Eu1 119.3(2) . .
O9 S1 Eu1 129.7(2) . .
O8 S1 Eu1 58.14(17) . .
O4 S1 Eu1 46.15(17) . .
O16 S2 O10 112.5(3) . .
O16 S2 O1 110.2(3) . .
O10 S2 O1 108.1(3) . .
O16 S2 O15 111.9(3) . .
O10 S2 O15 104.5(3) . .
O1 S2 O15 109.4(3) . .
O16 S2 Eu2 131.9(2) . .
O10 S2 Eu2 49.50(18) . .
O1 S2 Eu2 117.74(18) . .
O15 S2 Eu2 55.18(16) . .
O14 S3 O5 109.0(3) . .
O14 S3 O3 110.4(3) . .
O5 S3 O3 110.4(3) . .
O14 S3 O11 108.3(3) . .
O5 S3 O11 111.5(3) . .
O3 S3 O11 107.3(3) . .
O14 S3 Eu2 120.44(19) . .
O5 S3 Eu2 127.0(2) . .
O3 S3 Eu2 70.5(2) . .
O11 S3 Eu2 36.86(17) . .
O17 S4 O13 111.1(3) . .
O17 S4 O7 112.6(3) . .
O13 S4 O7 108.7(3) . .
O17 S4 O6 110.1(3) . .
O13 S4 O6 109.7(3) . .
O7 S4 O6 104.4(2) . .
O17 S4 Eu1 129.3(2) . .
O13 S4 Eu1 119.58(19) . .
O7 S4 Eu1 53.31(17) . .
O6 S4 Eu1 51.20(17) . .
C5 N1 C1 121.9(6) . .
C6 N2 C7 123.2(6) . .
N1 C1 C2 121.0(8) . .
C1 C2 C3 119.2(8) . .
C4 C3 C2 117.9(6) . .
C4 C3 C9 121.4(6) . .
C2 C3 C9 120.7(6) . .
C3 C4 C5 120.2(7) . .
N1 C5 C4 119.9(7) . .
N2 C6 C10 120.0(7) . .
N2 C7 C8 118.9(7) . .
C7 C8 C9 120.2(7) . .
C10 C9 C8 117.0(6) . .
C10 C9 C3 122.2(6) . .
C8 C9 C3 120.9(6) . .
C6 C10 C9 120.6(7) . .

loop_
_geom_bond_atom_site_label_1
_geom_bond_atom_site_label_2
_geom_bond_distance
_geom_bond_site_symmetry_2
Eu1 O1 2.339(4) .
Eu1 O2 2.380(5) .
Eu1 O3 2.400(4) 1_565
Eu1 O4 2.423(4) .
Eu1 O5 2.438(5) 2_656
Eu1 O6 2.446(4) .
Eu1 O7 2.503(4) .
Eu1 O4 2.578(4) 2_666
Eu1 O8 2.733(4) .
Eu1 S4 3.0902(14) .
Eu1 S1 3.2091(14) .
Eu1 Eu1 4.0468(6) 2_666
Eu2 O9 2.292(4) 2_656
Eu2 O10 2.374(5) .
Eu2 O12 2.421(5) .
Eu2 O11 2.421(4) .
Eu2 O13 2.458(4) 1_545
Eu2 O8 2.463(4) .
Eu2 O14 2.472(4) 2_556
Eu2 O15 2.515(4) .
Eu2 S2 3.0485(15) .
Eu2 S3 3.4419(14) .
O1 S2 1.476(4) .
O3 S3 1.474(4) .
O3 Eu1 2.400(4) 1_545
O4 S1 1.507(4) .
O4 Eu1 2.578(4) 2_666
O5 S3 1.470(5) .
O5 Eu1 2.438(4) 2_656
O6 S4 1.508(4) .
O7 S4 1.491(4) .
O8 S1 1.492(4) .
O9 S1 1.456(5) .
O9 Eu2 2.292(4) 2_656
O10 S2 1.470(5) .
O11 S3 1.489(4) .
O13 S4 1.478(4) .
O13 Eu2 2.458(4) 1_565
O14 S3 1.470(4) .
O14 Eu2 2.472(4) 2_556
O15 S2 1.488(4) .
O16 S2 1.449(4) .
O17 S4 1.443(5) .
O18 S1 1.447(5) .
N1 C5 1.328(10) .
N1 C1 1.334(10) .
N2 C6 1.311(11) .
N2 C7 1.326(11) .
C1 C2 1.363(10) .
C2 C3 1.413(10) .
C3 C4 1.380(10) .
C3 C9 1.480(9) .
C4 C5 1.384(10) .
C6 C10 1.371(11) .
C7 C8 1.383(10) .
C8 C9 1.404(9) .
C9 C10 1.380(10) .
